data_4326863
loop_
_publ_author_name
'Aurel T\(ab\(acaru'
'Claudio Pettinari'
'Norberto Masciocchi'
'Simona Galli'
'Fabio Marchetti'
'Mariglen Angjellari'

_publ_contact_author_address
;
    Dipartimento di Scienze Chimiche e Ambientali,
    Universit\`a degli Studi dell'Insubria,
    Via Valleggio 11, 22100 Como - Italy.
;
_publ_contact_author_email simona.galli@uninsubria.it
_publ_contact_author_fax +39-031-2386630
_publ_contact_author_name 'Dr. Simona Galli'
_publ_contact_author_phone +39-031-2386627
_publ_section_title
;
 Pro-porous Coordination Polymers of the
 1,4-Bis((3,5-dimethyl-1H-pyrazol-4-yl)-methyl)benzene Ligand with Late
 Transition Metals
;
_journal_name_full 'Inorganic Chemistry'
_journal_page_first 11506
_journal_page_last 11513
_journal_paper_doi 10.1021/ic2013705
_journal_volume 50
_journal_year 2011
_chemical_compound_source synthesis
_chemical_formula_moiety 'Co (C18 H20 N4)'
_chemical_formula_structural 'Co (C18 H20 N4)'
_chemical_formula_sum 'C18 H20 Co N4'
_chemical_formula_weight 351.3
_space_group_crystal_system orthorhombic
_space_group_IT_number 56
_symmetry_space_group_name_Hall '-P 2ab 2ac'
_symmetry_space_group_name_H-M 'P c c n'
_cell_angle_alpha 90
_cell_angle_beta 90
_cell_angle_gamma 90
_cell_formula_units_Z 4
_cell_length_a 25.2965(37)
_cell_length_b 8.81507(92)
_cell_length_c 7.3272(11)
_cell_measurement_temperature 298
_cell_volume 1633.9(4)
_computing_cell_refinement
;
 TOPAS-R v. 3.0, Bruker AXS, 2005, Karlsruhe, Germany
;
_computing_structure_refinement
;
 TOPAS-R v. 3.0, Bruker AXS, 2005, Karlsruhe, Germany
;
_computing_structure_solution
;
 TOPAS-R v. 3.0, Bruker AXS, 2005, Karlsruhe, Germany
;
_diffrn_ambient_temperature 298
_diffrn_detector_type 'Bruker AXS Lynxeye linear PSD'
_diffrn_measurement_device_type 'Bruker AXS D8 Advance'
_diffrn_radiation_monochromator 'Nickel filter'
_diffrn_source_target Cu
_diffrn_source_type 'sealed X-ray tube'
_exptl_crystal_F_000 732
_pd_char_colour violet
_pd_char_particle_morphology plate-like
_pd_instr_location ' ?'
_pd_meas_2theta_range_inc 0.02
_pd_meas_2theta_range_max 105
_pd_meas_2theta_range_min 5
_pd_meas_number_of_points 5001
_pd_meas_scan_method step
_pd_proc_2theta_range_inc 0.02
_pd_proc_2theta_range_max 105
_pd_proc_2theta_range_min 5
_pd_proc_ls_background_function 'Chebychev polynomial'
_pd_proc_ls_profile_function 'fundamental parameters approach'
_pd_proc_ls_prof_R_factor 0.005
_pd_proc_ls_prof_wR_expected 0.004
_pd_proc_ls_prof_wR_factor 0.007
_pd_spec_mounting ' packed powder pellet'
_pd_spec_mount_mode reflection
_pd_spec_shape flat_sheet
_pd_spec_size_axial 15
_pd_spec_size_equat 20
_pd_spec_size_thick 0.1
_refine_ls_extinction_method none
_refine_ls_matrix_type fullcycle
_refine_ls_number_parameters 34
_refine_ls_number_restraints 0
_refine_ls_shift/su_max .01
_refine_ls_structure_factor_coef Inet
_refine_ls_weighting_details 'w = 1/[Y~i~]'
_refine_ls_weighting_scheme calc
_cod_data_source_file ic2013705_si_002_3.cif
_cod_data_source_block Compound_2
_cod_depositor_comments
;
The following automatic conversions were performed:

'_refine_ls_weighting_scheme' value '1/[Y~i~]' was changed to 'calc'.
New tag '_refine_ls_weighting_details' was created. The value of the
new tag was set to 'w = 1/[Y~i~]'.

Automatic conversion script
Id: cif_fix_values 3143 2015-03-26 13:38:13Z robertas 
;
_cod_original_cell_volume 1633.90(39)
_cod_original_formula_sum 'C18 H20 N4 Co'
_cod_database_code 4326863

loop_
_symmetry_equiv_pos_as_xyz
'-x, -y, -z'
'-x, y+1/2, -z+1/2'
'-x+1/2, -y+1/2, z'
'-x+1/2, y, z+1/2'
'x, -y+1/2, z+1/2'
'x, y, z'
'x+1/2, -y, -z+1/2'
'x+1/2, y+1/2, -z'

loop_
_atom_site_label
_atom_site_type_symbol
_atom_site_symmetry_multiplicity
_atom_site_fract_x
_atom_site_fract_y
_atom_site_fract_z
_atom_site_occupancy
_atom_site_B_iso_or_equiv
Co Co 4 0.75 0.75 0.4299(18) 1 3.31(35)
C1 C 8 0.4568519 0.5683192 0.4159827 1 5.31(35)
C2 C 8 0.448343 0.4551353 0.5447581 1 5.31(35)
H2 H 8 0.4133624 0.4230884 0.5719402 1 5.31(35)
C3 C 8 0.508034 0.6152089 0.376211 1 5.31(35)
H3 H 8 0.5138495 0.6925648 0.288199 1 5.31(35)
C4 C 8 0.4101876 0.6408135 0.3186549 1 5.31(35)
H41 H 8 0.4015599 0.7341169 0.3762994 1 5.31(35)
H42 H 8 0.4191881 0.6591343 0.1947247 1 5.31(35)
C5 C 8 0.3628604 0.5348122 0.3272457 1 5.31(35)
C6 C 8 0.3258336 0.5309675 0.4617392 1 5.31(35)
N1 N 8 0.2901967 0.4209411 0.4194034 1 5.31(35)
N2 N 8 0.3051987 0.3567858 0.2587449 1 5.31(35)
C7 C 8 0.3501073 0.427162 0.2017883 1 5.31(35)
C8 C 8 0.3245122 0.6319174 0.6298557 1 5.31(35)
H81 H 8 0.2895888 0.6684952 0.6481982 1 5.31(35)
H82 H 8 0.3353084 0.5751726 0.7335878 1 5.31(35)
H83 H 8 0.3478125 0.7152677 0.613003 1 5.31(35)
C9 C 8 0.3806785 0.3917245 0.02836244 1 5.31(35)
H91 H 8 0.3664096 0.3034097 -0.02726762 1 5.31(35)
H92 H 8 0.3779667 0.4748122 -0.05367731 1 5.31(35)
H93 H 8 0.4167933 0.3747718 0.05748708 1 5.31(35)

loop_
_atom_type_symbol
_atom_type_description
_atom_type_scat_source
C C 'International Tables for Crystallography (Vol. IV)'
H H 'International Tables for Crystallography (Vol. IV)'
Co Co 'International Tables for Crystallography (Vol. IV)'
N N 'International Tables for Crystallography (Vol. IV)'

loop_
_diffrn_radiation_type
_diffrn_radiation_wavelength
CuK\a~1~ 1.54056
CuK\a~2~ 1.54439
